data_2108516
loop_
_publ_author_name
'Medviediev, Volodymyr'
'Daszkiewicz, Marek'

_publ_section_title
;
 Structural, theoretic and spectroscopic analysis of
 2-methyl-5-nitroaniline salts with various inorganic acids
;
_journal_issue 6
_journal_name_full 'Acta Crystallographica Section B'
_journal_page_first
;
;
_journal_paper_doi 10.1107/S2052520619012472
_journal_volume 75
_journal_year 2019
_chemical_formula_moiety 'C7 H9 N2 O2, I'
_chemical_formula_sum 'C7 H9 I N2 O2'
_chemical_formula_weight 280.06
_space_group_crystal_system triclinic
_space_group_IT_number 2
_space_group_name_Hall '-P 1'
_space_group_name_H-M_alt 'P -1'
_atom_sites_solution_hydrogens geom
_atom_sites_solution_primary dual
_audit_creation_date 2018-06-21
_audit_creation_method
;
Olex2 1.2
(compiled 2018.05.29 svn.r3508 for OlexSys, GUI svn.r5506)
;
_cell_angle_alpha 72.140(2)
_cell_angle_beta 84.002(2)
_cell_angle_gamma 81.830(2)
_cell_formula_units_Z 2
_cell_length_a 6.5954(2)
_cell_length_b 8.7764(2)
_cell_length_c 8.8564(3)
_cell_measurement_reflns_used 6516
_cell_measurement_temperature 295(1)
_cell_measurement_theta_max 29.7750
_cell_measurement_theta_min 2.9840
_cell_volume 481.98(3)
_computing_cell_refinement 'CrysAlisPro 1.171.38.43 (Rigaku OD, 2015)'
_computing_data_collection 'CrysAlisPro 1.171.38.43 (Rigaku OD, 2015)'
_computing_data_reduction 'CrysAlisPro 1.171.38.43 (Rigaku OD, 2015)'
_computing_molecular_graphics 'Olex2 (Dolomanov et al., 2009)'
_computing_publication_material 'Olex2 (Dolomanov et al., 2009)'
_computing_structure_refinement 'ShelXL (Sheldrick, 2015)'
_computing_structure_solution 'ShelXT (Sheldrick, 2015)'
_diffrn_ambient_environment air
_diffrn_ambient_temperature 295(1)
_diffrn_detector 'CCD plate'
_diffrn_detector_area_resol_mean 10.6249
_diffrn_detector_type Atlas
_diffrn_measured_fraction_theta_full 0.999
_diffrn_measured_fraction_theta_max 0.999
_diffrn_measurement_details
;
List of Runs (angles in degrees, time in seconds):

  # Type    Start    End  Width  t~exp~   \w     \q     \k     \f   Frames
--------------------------------------------------------------------------
  1  \w    -63.00  70.70   0.70    1.00    --   19.82 -19.00  60.00  191
  2  \w    -15.00 101.20   0.70    1.00    --   19.82  77.00 -30.00  166
  3  \w     -9.00  97.40   0.70    1.00    --   19.82  37.00  60.00  152
  4  \w    -25.00  21.20   0.70    1.00    --  -21.07 -99.00  60.00   66
  5  \w   -112.00 -35.00   0.70    1.00    --  -21.07-178.00  90.00  110
  6  \w    -25.00  62.50   0.70    1.00    --   19.82 -99.00-150.00  125
  7  \w     -9.00  97.40   0.70    1.00    --   19.82  37.00-120.00  152
  8  \w    -56.00  50.40   0.70    1.00    --   19.82 -57.00 -90.00  152
  9  \w    -58.00  48.40   0.70    1.00    --   19.82 -37.00 -60.00  152
 10  \w    -25.00  62.50   0.70    1.00    --   19.82 -99.00 -30.00  125
 11  \w    -25.00  21.20   0.70    1.00    --  -21.07 -99.00  30.00   66
 12  \w   -111.00 -32.60   0.70    1.00    --  -21.07 178.00 -30.00  112
 13  \w    -25.00  21.20   0.70    1.00    --  -21.07 -99.00-180.00   66
;
_diffrn_measurement_device 'four-circle diffractometer'
_diffrn_measurement_device_type 'Xcalibur, Atlas'
_diffrn_measurement_method '\w scans'
_diffrn_orient_matrix_type 'CrysAlisPro convention (1999,Acta A55,543-557)'
_diffrn_orient_matrix_UB_11 -0.0839109000
_diffrn_orient_matrix_UB_12 -0.0014819000
_diffrn_orient_matrix_UB_13 -0.0433177000
_diffrn_orient_matrix_UB_21 -0.0693292000
_diffrn_orient_matrix_UB_22 0.0143430000
_diffrn_orient_matrix_UB_23 0.0623243000
_diffrn_orient_matrix_UB_31 -0.0025171000
_diffrn_orient_matrix_UB_32 0.0842658000
_diffrn_orient_matrix_UB_33 -0.0367304000
_diffrn_radiation_monochromator graphite
_diffrn_radiation_probe x-ray
_diffrn_radiation_type MoK\a
_diffrn_radiation_wavelength 0.71073
_diffrn_reflns_av_R_equivalents 0.0291
_diffrn_reflns_av_unetI/netI 0.0188
_diffrn_reflns_Laue_measured_fraction_full 0.999
_diffrn_reflns_Laue_measured_fraction_max 0.999
_diffrn_reflns_limit_h_max 8
_diffrn_reflns_limit_h_min -8
_diffrn_reflns_limit_k_max 11
_diffrn_reflns_limit_k_min -11
_diffrn_reflns_limit_l_max 11
_diffrn_reflns_limit_l_min -11
_diffrn_reflns_number 14289
_diffrn_reflns_point_group_measured_fraction_full 0.999
_diffrn_reflns_point_group_measured_fraction_max 0.999
_diffrn_reflns_theta_full 25.242
_diffrn_reflns_theta_max 28.696
_diffrn_reflns_theta_min 2.892
_diffrn_source 'fine-focus sealed X-ray tube'
_diffrn_source_type 'Enhance (Mo) X-ray Source'
_exptl_absorpt_coefficient_mu 3.287
_exptl_absorpt_correction_T_max 0.719
_exptl_absorpt_correction_T_min 0.274
_exptl_absorpt_correction_type gaussian
_exptl_absorpt_process_details
;
CrysAlisPro 1.171.38.43 (Rigaku Oxford Diffraction, 2015)
Numerical absorption correction based on gaussian integration over
   a multifaceted crystal model
Empirical absorption correction using spherical harmonics,
 implemented in SCALE3 ABSPACK scaling algorithm.
;
_exptl_crystal_colour 'clear light yellow'
_exptl_crystal_colour_lustre clear
_exptl_crystal_colour_modifier light
_exptl_crystal_colour_primary yellow
_exptl_crystal_density_diffrn 1.930
_exptl_crystal_description plate
_exptl_crystal_F_000 268
_exptl_crystal_size_max 0.484
_exptl_crystal_size_mid 0.372
_exptl_crystal_size_min 0.107
_refine_diff_density_max 0.657
_refine_diff_density_min -0.793
_refine_diff_density_rms 0.069
_refine_ls_extinction_coef 0.0379(13)
_refine_ls_extinction_expression Fc^*^=kFc[1+0.001xFc^2^\l^3^/sin(2\q)]^-1/4^
_refine_ls_extinction_method 'SHELXL-2018/1 (Sheldrick 2018)'
_refine_ls_goodness_of_fit_ref 1.079
_refine_ls_hydrogen_treatment constr
_refine_ls_matrix_type full
_refine_ls_number_parameters 112
_refine_ls_number_reflns 2472
_refine_ls_number_restraints 0
_refine_ls_restrained_S_all 1.079
_refine_ls_R_factor_all 0.0253
_refine_ls_R_factor_gt 0.0221
_refine_ls_shift/su_max 0.001
_refine_ls_shift/su_mean <0.001
_refine_ls_structure_factor_coef Fsqd
_refine_ls_weighting_details 'w=1/[\s^2^(Fo^2^)+(0.0209P)^2^+0.2291P] where P=(Fo^2^+2Fc^2^)/3'
_refine_ls_weighting_scheme calc
_refine_ls_wR_factor_gt 0.0483
_refine_ls_wR_factor_ref 0.0495
_reflns_Friedel_coverage 0.000
_reflns_number_gt 2281
_reflns_number_total 2472
_reflns_threshold_expression 'I > 2\s(I)'
_cod_data_source_file aw5028sup1.cif
_cod_data_source_block 2
_cod_database_code 2108516
_shelx_shelxl_version_number 2018/1
_chemical_oxdiff_formula 'C7 H9 N2 O2 I1'
_shelx_space_group_comment
;
The symmetry employed for this shelxl refinement is uniquely defined
by the following loop, which should always be used as a source of
symmetry information in preference to the above space-group names.
They are only intended as comments.
;
_shelx_estimated_absorpt_t_max 0.720
_shelx_estimated_absorpt_t_min 0.299
_reflns_odcompleteness_completeness 100.00
_reflns_odcompleteness_iscentric 1
_reflns_odcompleteness_theta 26.32
_olex2_refinement_description
;
1. Fixed Uiso
 At 1.2 times of:
  All C(H) groups, All N(H,H,H) groups
 At 1.5 times of:
  All C(H,H,H) groups
2.a Aromatic/amide H refined with riding coordinates:
 C3(H3), C4(H4), C6(H6)
2.b Idealised Me refined as rotating group:
 N1(H1a,H1b,H1c), C7(H7a,H7b,H7c)
;
_olex2_submission_special_instructions 'No special instructions were received'
_oxdiff_exptl_absorpt_empirical_details
;
Empirical correction (ABSPACK) includes:
- Absorption correction using spherical harmonics
- Frame scaling
;
_oxdiff_exptl_absorpt_empirical_full_max 1.144
_oxdiff_exptl_absorpt_empirical_full_min 0.922

loop_
_space_group_symop_operation_xyz
'x, y, z'
'-x, -y, -z'

loop_
_atom_site_label
_atom_site_type_symbol
_atom_site_fract_x
_atom_site_fract_y
_atom_site_fract_z
_atom_site_U_iso_or_equiv
_atom_site_adp_type
_atom_site_occupancy
_atom_site_site_symmetry_order
_atom_site_calc_flag
_atom_site_refinement_flags_posn
I1 I 0.78581(3) 0.51505(2) 0.24637(2) 0.04437(8) Uani 1 1 d .
O1 O 0.7065(5) -0.2733(3) 0.6167(4) 0.0878(8) Uani 1 1 d .
O2 O 0.7436(4) -0.0582(3) 0.4189(3) 0.0755(7) Uani 1 1 d .
N1 N 0.7421(3) 0.3843(2) 0.6660(2) 0.0376(4) Uani 1 1 d .
H1A H 0.843423 0.414094 0.705521 0.045 Uiso 1 1 calc GR
H1B H 0.622298 0.430639 0.696262 0.045 Uiso 1 1 calc GR
H1C H 0.758228 0.414880 0.560390 0.045 Uiso 1 1 calc GR
N2 N 0.7327(4) -0.1300(3) 0.5603(4) 0.0568(7) Uani 1 1 d .
C1 C 0.7457(3) 0.2080(2) 0.7254(3) 0.0336(5) Uani 1 1 d .
C2 C 0.7477(4) 0.1340(3) 0.8893(3) 0.0401(5) Uani 1 1 d .
C3 C 0.7533(4) -0.0333(3) 0.9413(3) 0.0493(6) Uani 1 1 d .
H3 H 0.758303 -0.087070 1.049386 0.059 Uiso 1 1 calc R
C4 C 0.7514(4) -0.1210(3) 0.8360(4) 0.0523(7) Uani 1 1 d .
H4 H 0.755373 -0.232634 0.872486 0.063 Uiso 1 1 calc R
C5 C 0.7437(4) -0.0411(3) 0.6769(3) 0.0412(5) Uani 1 1 d .
C6 C 0.7424(4) 0.1252(3) 0.6174(3) 0.0382(5) Uani 1 1 d .
H6 H 0.739373 0.177943 0.509029 0.046 Uiso 1 1 calc R
C7 C 0.7410(5) 0.2297(4) 1.0044(3) 0.0520(6) Uani 1 1 d .
H7A H 0.617986 0.304073 0.993725 0.078 Uiso 1 1 calc GR
H7B H 0.858469 0.288173 0.982345 0.078 Uiso 1 1 calc GR
H7C H 0.742373 0.157925 1.110905 0.078 Uiso 1 1 calc GR

loop_
_atom_site_aniso_label
_atom_site_aniso_U_11
_atom_site_aniso_U_22
_atom_site_aniso_U_33
_atom_site_aniso_U_23
_atom_site_aniso_U_13
_atom_site_aniso_U_12
I1 0.04580(11) 0.04790(11) 0.03675(10) -0.00647(7) -0.00244(6) -0.01056(7)
O1 0.114(2) 0.0369(11) 0.122(2) -0.0285(13) -0.0337(18) -0.0087(12)
O2 0.100(2) 0.0680(15) 0.0703(16) -0.0340(13) -0.0027(14) -0.0196(13)
N1 0.0432(11) 0.0303(9) 0.0380(10) -0.0057(8) -0.0043(8) -0.0081(8)
N2 0.0455(13) 0.0369(11) 0.095(2) -0.0285(13) -0.0164(13) 0.0003(10)
C1 0.0308(11) 0.0276(10) 0.0396(12) -0.0038(9) -0.0043(9) -0.0065(8)
C2 0.0348(12) 0.0409(12) 0.0397(13) -0.0025(10) -0.0045(10) -0.0078(10)
C3 0.0474(15) 0.0420(13) 0.0457(14) 0.0078(11) -0.0066(11) -0.0074(11)
C4 0.0436(14) 0.0303(12) 0.074(2) 0.0002(12) -0.0100(13) -0.0062(10)
C5 0.0332(12) 0.0307(11) 0.0597(16) -0.0121(10) -0.0070(11) -0.0034(9)
C6 0.0350(12) 0.0334(11) 0.0441(13) -0.0059(9) -0.0065(10) -0.0067(9)
C7 0.0552(17) 0.0608(17) 0.0387(14) -0.0104(12) -0.0036(12) -0.0118(13)

loop_
_atom_type_symbol
_atom_type_description
_atom_type_scat_dispersion_real
_atom_type_scat_dispersion_imag
_atom_type_scat_source
C C 0.0033 0.0016 'International Tables Vol C Tables 4.2.6.8 and 6.1.1.4'
H H 0.0000 0.0000 'International Tables Vol C Tables 4.2.6.8 and 6.1.1.4'
I I -0.4742 1.8119 'International Tables Vol C Tables 4.2.6.8 and 6.1.1.4'
N N 0.0061 0.0033 'International Tables Vol C Tables 4.2.6.8 and 6.1.1.4'
O O 0.0106 0.0060 'International Tables Vol C Tables 4.2.6.8 and 6.1.1.4'

loop_
_exptl_crystal_face_index_h
_exptl_crystal_face_index_k
_exptl_crystal_face_index_l
_exptl_crystal_face_perp_dist
1 2 -11 0.0469
-8 5 -3 0.2187
5 -8 -6 0.2476
0 12 7 0.1709
-9 -5 -2 0.2572
1 11 -2 0.1496
-1 -2 11 0.0605
9 1 2 0.2121
8 7 2 0.2399
-1 -11 2 0.1279

loop_
_geom_angle_atom_site_label_1
_geom_angle_atom_site_label_2
_geom_angle_atom_site_label_3
_geom_angle
H1A N1 H1B 109.5
H1A N1 H1C 109.5
H1B N1 H1C 109.5
C1 N1 H1A 109.5
C1 N1 H1B 109.5
C1 N1 H1C 109.5
O1 N2 C5 116.1(3)
O2 N2 O1 124.6(3)
O2 N2 C5 119.3(2)
C2 C1 N1 118.3(2)
C6 C1 N1 118.3(2)
C6 C1 C2 123.4(2)
C1 C2 C7 121.8(2)
C3 C2 C1 116.8(2)
C3 C2 C7 121.4(2)
C2 C3 H3 119.3
C4 C3 C2 121.5(2)
C4 C3 H3 119.3
C3 C4 H4 120.5
C5 C4 C3 119.0(2)
C5 C4 H4 120.5
C4 C5 N2 120.8(2)
C4 C5 C6 122.2(2)
C6 C5 N2 117.1(2)
C1 C6 C5 117.1(2)
C1 C6 H6 121.4
C5 C6 H6 121.4
C2 C7 H7A 109.5
C2 C7 H7B 109.5
C2 C7 H7C 109.5
H7A C7 H7B 109.5
H7A C7 H7C 109.5
H7B C7 H7C 109.5

loop_
_geom_bond_atom_site_label_1
_geom_bond_atom_site_label_2
_geom_bond_distance
O1 N2 1.233(3)
O2 N2 1.216(4)
N1 H1A 0.8900
N1 H1B 0.8900
N1 H1C 0.8900
N1 C1 1.471(3)
N2 C5 1.485(4)
C1 C2 1.397(3)
C1 C6 1.371(3)
C2 C3 1.394(3)
C2 C7 1.501(4)
C3 H3 0.9300
C3 C4 1.382(4)
C4 H4 0.9300
C4 C5 1.371(4)
C5 C6 1.390(3)
C6 H6 0.9300
C7 H7A 0.9600
C7 H7B 0.9600
C7 H7C 0.9600

loop_
_geom_hbond_atom_site_label_D
_geom_hbond_atom_site_label_H
_geom_hbond_atom_site_label_A
_geom_hbond_distance_DH
_geom_hbond_distance_HA
_geom_hbond_distance_DA
_geom_hbond_angle_DHA
_geom_hbond_site_symmetry_A
_geom_hbond_publ_flag
N1 H1A I1 0.89 2.71 3.576(2) 163.6 2_766 yes
N1 H1B I1 0.89 2.69 3.533(2) 158.9 2_666 yes
N1 H1C I1 0.89 2.64 3.531(2) 176.8 . yes

loop_
_geom_torsion_atom_site_label_1
_geom_torsion_atom_site_label_2
_geom_torsion_atom_site_label_3
_geom_torsion_atom_site_label_4
_geom_torsion
O1 N2 C5 C4 8.4(4)
O1 N2 C5 C6 -170.7(3)
O2 N2 C5 C4 -173.8(3)
O2 N2 C5 C6 7.2(4)
N1 C1 C2 C3 -179.4(2)
N1 C1 C2 C7 1.5(3)
N1 C1 C6 C5 -179.3(2)
N2 C5 C6 C1 177.9(2)
C1 C2 C3 C4 -1.6(4)
C2 C1 C6 C5 -0.8(4)
C2 C3 C4 C5 -0.1(4)
C3 C4 C5 N2 -177.5(2)
C3 C4 C5 C6 1.5(4)
C4 C5 C6 C1 -1.1(4)
C6 C1 C2 C3 2.1(4)
C6 C1 C2 C7 -177.0(2)
C7 C2 C3 C4 177.5(3)

loop_
_exptl_oxdiff_crystal_face_indexfrac_h
_exptl_oxdiff_crystal_face_indexfrac_k
_exptl_oxdiff_crystal_face_indexfrac_l
_exptl_oxdiff_crystal_face_x
_exptl_oxdiff_crystal_face_y
_exptl_oxdiff_crystal_face_z
1.0136 2.0035 -10.9958 0.3883 -0.7268 0.5702
-7.9949 5.0107 -3.0007 0.7934 0.4391 0.5526
4.9951 -8.0021 -5.9977 -0.1475 -0.8349 -0.4666
-0.0019 11.9988 7.0152 -0.3215 0.6095 0.7534
-9.0011 -4.9899 -2.0147 0.8500 0.4269 -0.3238
1.0079 11.0011 -1.9846 -0.0149 -0.0358 0.9974
-1.0136 -2.0035 10.9958 -0.3883 0.7268 -0.5702
8.9991 0.9894 2.0095 -0.8436 -0.4845 -0.0131
8.0020 6.9913 2.0164 -0.7692 -0.3288 0.4949
-1.0079 -11.0011 1.9846 0.0149 0.0358 -0.9974

_cod_database_fobs_code 2108516
